data_7119994
loop_
_publ_author_name
'Bos, Maxence'
'Riguet, Emmanuel'

_publ_section_title
;
 Iridium-catalysed asymmetric allylic alkylation of benzofuran \g-lactones
 followed by heteroaromatic Cope rearrangement: study of an unusual
 reaction sequence.
;
_journal_issue 36
_journal_name_full 'Chemical communications (Cambridge, England)'
_journal_page_first 4997
_journal_page_last 5000
_journal_paper_doi 10.1039/c7cc01529a
_journal_volume 53
_journal_year 2017
_chemical_absolute_configuration ad
_chemical_formula_sum 'C22 H17 Br O3'
_chemical_formula_weight 409.26
_chemical_name_systematic (R,R)-19
_space_group_IT_number 4
_symmetry_cell_setting monoclinic
_symmetry_space_group_name_Hall 'P 2yb'
_symmetry_space_group_name_H-M 'P 1 21 1'
_atom_sites_solution_hydrogens geom
_atom_sites_solution_primary direct
_atom_sites_solution_secondary difmap
_audit_creation_method SHELXL-97
_audit_update_record
;
2017-02-20 deposited with the CCDC.
2017-04-06 downloaded from the CCDC.
;
_cell_angle_alpha 90.000(0)
_cell_angle_beta 98.230(5)
_cell_angle_gamma 90.000(0)
_cell_formula_units_Z 4
_cell_length_a 9.629(5)
_cell_length_b 17.514(5)
_cell_length_c 10.738(5)
_cell_measurement_reflns_used 9866
_cell_measurement_temperature 100(2)
_cell_measurement_theta_max 74.57
_cell_measurement_theta_min 4.64
_cell_volume 1792.2(14)
_computing_cell_refinement 'Bruker SAINT'
_computing_data_collection 'Bruker APEX2'
_computing_data_reduction 'Bruker SAINT'
_computing_molecular_graphics 'Ortep-3 for Windows (Farrugia, 1997)'
_computing_publication_material 'WinGX publication routines (Farrugia, 1999)'
_computing_structure_refinement 'SHELXL-97 (Sheldrick, 1997)'
_computing_structure_solution 'SIR92 (Giacovazzo et al, 1993)'
_diffrn_ambient_temperature 100(2)
_diffrn_measured_fraction_theta_full 0.999
_diffrn_measured_fraction_theta_max 0.999
_diffrn_measurement_device_type CMOS
_diffrn_measurement_method '\f and \w scans'
_diffrn_radiation_monochromator 'multilayer mirrors'
_diffrn_radiation_source microsource
_diffrn_radiation_type CuK\a
_diffrn_radiation_wavelength 1.54178
_diffrn_reflns_av_R_equivalents 0.0407
_diffrn_reflns_av_sigmaI/netI 0.0360
_diffrn_reflns_limit_h_max 12
_diffrn_reflns_limit_h_min -12
_diffrn_reflns_limit_k_max 21
_diffrn_reflns_limit_k_min -21
_diffrn_reflns_limit_l_max 13
_diffrn_reflns_limit_l_min -13
_diffrn_reflns_number 33822
_diffrn_reflns_theta_full 74.56
_diffrn_reflns_theta_max 74.56
_diffrn_reflns_theta_min 4.16
_diffrn_standards_number 0
_exptl_absorpt_coefficient_mu 3.281
_exptl_absorpt_correction_type none
_exptl_crystal_colour colourless
_exptl_crystal_density_diffrn 1.517
_exptl_crystal_density_method 'not measured'
_exptl_crystal_description prismatic
_exptl_crystal_F_000 832
_exptl_crystal_size_max 0.2
_exptl_crystal_size_mid 0.2
_exptl_crystal_size_min 0.15
_refine_diff_density_max 0.567
_refine_diff_density_min -0.374
_refine_diff_density_rms 0.056
_refine_ls_abs_structure_details 'Flack H D (1983), Acta Cryst. A39, 876-881'
_refine_ls_abs_structure_Flack 0.047(9)
_refine_ls_extinction_method none
_refine_ls_goodness_of_fit_ref 1.085
_refine_ls_hydrogen_treatment mixed
_refine_ls_matrix_type full
_refine_ls_number_parameters 469
_refine_ls_number_reflns 7204
_refine_ls_number_restraints 1
_refine_ls_restrained_S_all 1.084
_refine_ls_R_factor_all 0.0268
_refine_ls_R_factor_gt 0.0255
_refine_ls_shift/su_max 0.001
_refine_ls_shift/su_mean 0.000
_refine_ls_structure_factor_coef Fsqd
_refine_ls_weighting_details 'calc w=1/[\s^2^(Fo^2^)+(0.0000P)^2^+0.9798P] where P=(Fo^2^+2Fc^2^)/3'
_refine_ls_weighting_scheme calc
_refine_ls_wR_factor_gt 0.0537
_refine_ls_wR_factor_ref 0.0544
_reflns_number_gt 6989
_reflns_number_total 7204
_reflns_threshold_expression >2sigma(I)
_cod_data_source_file c7cc01529a2.cif
_cod_data_source_block cu_16er004ter_0m
_cod_depositor_comments
;
Adding full bibliography for 7119993--7119996.cif.

2017-11-19
Z value and formula fixed to values more according to usual
chemical conventions.                 miguel
;
_cod_original_formula_sum 'C44 H34 Br2 O6'
_cod_original_formula_weight 818.53
_cod_original_formula_units_Z 2
_cod_original_sg_symbol_H-M P2(1)
_cod_database_code 7119994

loop_
_symmetry_equiv_pos_as_xyz
'x, y, z'
'-x, y+1/2, -z'

loop_
_atom_site_label
_atom_site_type_symbol
_atom_site_fract_x
_atom_site_fract_y
_atom_site_fract_z
_atom_site_U_iso_or_equiv
_atom_site_adp_type
_atom_site_occupancy
_atom_site_symmetry_multiplicity
_atom_site_calc_flag
_atom_site_refinement_flags
Br1' Br 0.00371(3) -0.202314(14) 0.65541(2) 0.02874(7) Uani 1 1 d .
Br1 Br 0.59100(3) 0.262324(13) 1.15382(2) 0.02514(6) Uani 1 1 d .
O1 O 0.50768(16) 0.46716(9) 0.34922(14) 0.0146(3) Uani 1 1 d .
O3' O -0.12862(17) 0.18001(11) 0.58854(16) 0.0252(4) Uani 1 1 d .
O3 O 0.36205(18) 0.35850(10) 0.52899(16) 0.0253(4) Uani 1 1 d .
O1' O 0.07852(15) 0.32479(9) 0.66792(14) 0.0156(3) Uani 1 1 d .
O2 O 0.58156(18) 0.31535(9) 0.56453(16) 0.0245(4) Uani 1 1 d .
C17 C 0.5385(2) 0.42798(12) 0.8077(2) 0.0137(4) Uani 1 1 d .
O2' O 0.06618(19) 0.14961(11) 0.51324(16) 0.0270(4) Uani 1 1 d .
C11' C 0.0654(2) 0.39508(13) 0.7200(2) 0.0158(4) Uani 1 1 d .
C10' C 0.0716(2) 0.46460(14) 0.6596(2) 0.0208(5) Uani 1 1 d .
H10' H 0.0817 0.4677 0.5749 0.025 Uiso 1 1 calc R
C18 C 0.6691(2) 0.41713(13) 0.8803(2) 0.0149(4) Uani 1 1 d .
H18 H 0.7460 0.4446 0.8612 0.018 Uiso 1 1 calc R
C21 C 0.4412(2) 0.33480(14) 0.9391(2) 0.0207(5) Uani 1 1 d .
H21 H 0.3649 0.3069 0.9583 0.025 Uiso 1 1 calc R
C22 C 0.4257(2) 0.38522(14) 0.8382(2) 0.0179(5) Uani 1 1 d .
H22 H 0.3381 0.3906 0.7897 0.021 Uiso 1 1 calc R
C2 C 0.5878(2) 0.55952(13) 0.7297(2) 0.0149(4) Uani 1 1 d .
H2 H 0.6624 0.5611 0.7950 0.018 Uiso 1 1 calc R
C20 C 0.5713(2) 0.32677(13) 1.0101(2) 0.0175(4) Uani 1 1 d .
C4 C 0.4366(3) 0.62968(13) 0.5582(2) 0.0179(4) Uani 1 1 d .
H4A H 0.4360 0.6810 0.5241 0.021 Uiso 1 1 calc R
H4B H 0.3467 0.6211 0.5867 0.021 Uiso 1 1 calc R
C7 C 0.3756(2) 0.65092(13) 0.2476(2) 0.0161(4) Uani 1 1 d .
H7 H 0.3539 0.6965 0.2849 0.019 Uiso 1 1 calc R
C13' C 0.0970(2) 0.19176(13) 0.7248(2) 0.0135(4) Uani 1 1 d .
C17' C 0.0516(2) 0.05280(13) 0.7853(2) 0.0161(4) Uani 1 1 d .
C12' C 0.0738(2) 0.27207(13) 0.76367(18) 0.0146(4) Uani 1 1 d .
C21' C -0.0969(3) -0.05408(14) 0.7077(2) 0.0200(5) Uani 1 1 d .
H21' H -0.1859 -0.0744 0.6832 0.024 Uiso 1 1 calc R
C5 C 0.4538(2) 0.57298(13) 0.4550(2) 0.0125(4) Uani 1 1 d .
C22' C -0.0802(2) 0.02144(13) 0.7479(2) 0.0174(4) Uani 1 1 d .
H22' H -0.1594 0.0516 0.7496 0.021 Uiso 1 1 calc R
C20' C 0.0229(3) -0.09856(14) 0.7051(2) 0.0215(5) Uani 1 1 d .
C14' C 0.2434(2) 0.18161(14) 0.6833(2) 0.0197(5) Uani 1 1 d .
H14C H 0.2897 0.2305 0.6791 0.024 Uiso 1 1 calc R
H14D H 0.3023 0.1488 0.7415 0.024 Uiso 1 1 calc R
C16 C 0.4851(2) 0.37107(13) 0.5521(2) 0.0176(4) Uani 1 1 d .
C8 C 0.3589(2) 0.64337(14) 0.1177(2) 0.0183(5) Uani 1 1 d .
H8 H 0.3247 0.6844 0.0674 0.022 Uiso 1 1 calc R
C12 C 0.5023(2) 0.50070(12) 0.46592(19) 0.0125(4) Uani 1 1 d .
C6 C 0.4261(2) 0.58822(12) 0.3209(2) 0.0122(4) Uani 1 1 d .
C6' C 0.0515(2) 0.38731(14) 0.8474(2) 0.0165(5) Uani 1 1 d .
C11 C 0.4590(2) 0.52154(12) 0.2615(2) 0.0131(4) Uani 1 1 d .
C9 C 0.3927(2) 0.57493(15) 0.0609(2) 0.0213(5) Uani 1 1 d .
H9 H 0.3806 0.5716 -0.0264 0.026 Uiso 1 1 calc R
C18' C 0.1697(2) 0.00683(14) 0.7811(2) 0.0222(5) Uani 1 1 d .
H18' H 0.2589 0.0268 0.8059 0.027 Uiso 1 1 calc R
C10 C 0.4435(2) 0.51248(13) 0.1317(2) 0.0182(4) Uani 1 1 d .
H10 H 0.4660 0.4670 0.0946 0.022 Uiso 1 1 calc R
C1' C 0.0626(2) 0.13559(13) 0.8295(2) 0.0148(4) Uani 1 1 d .
H1' H -0.0304 0.1499 0.8488 0.018 Uiso 1 1 calc R
C16' C -0.0039(2) 0.17399(12) 0.6037(2) 0.0141(4) Uani 1 1 d .
C5' C 0.0571(2) 0.30645(13) 0.87384(19) 0.0157(4) Uani 1 1 d .
C3' C 0.1576(3) 0.20507(15) 1.0260(2) 0.0242(5) Uani 1 1 d .
H3' H 0.2211 0.2067 1.0999 0.029 Uiso 1 1 calc R
C13 C 0.5555(2) 0.44964(12) 0.5737(2) 0.0131(4) Uani 1 1 d .
C2' C 0.1639(2) 0.14622(14) 0.9497(2) 0.0205(5) Uani 1 1 d .
H2' H 0.2335 0.1098 0.9709 0.025 Uiso 1 1 calc R
C19 C 0.6869(2) 0.36623(13) 0.9807(2) 0.0162(4) Uani 1 1 d .
H19 H 0.7749 0.3588 1.0273 0.019 Uiso 1 1 calc R
C4' C 0.0545(2) 0.26915(17) 1.0007(2) 0.0234(5) Uani 1 1 d .
H4'A H 0.0750 0.3074 1.0661 0.028 Uiso 1 1 calc R
H4'B H -0.0391 0.2497 1.0046 0.028 Uiso 1 1 calc R
C3 C 0.5507(2) 0.62385(13) 0.6686(2) 0.0167(4) Uani 1 1 d .
H3 H 0.5986 0.6682 0.6960 0.020 Uiso 1 1 calc R
C1 C 0.5152(2) 0.48373(12) 0.6990(2) 0.0120(4) Uani 1 1 d .
H1 H 0.4143 0.4943 0.6834 0.014 Uiso 1 1 calc R
C14 C 0.7131(2) 0.43131(13) 0.5785(2) 0.0163(4) Uani 1 1 d .
H14A H 0.7458 0.4460 0.5006 0.020 Uiso 1 1 calc R
H14B H 0.7684 0.4579 0.6478 0.020 Uiso 1 1 calc R
C15 C 0.7229(3) 0.34456(14) 0.5976(2) 0.0234(5) Uani 1 1 d .
H15A H 0.7851 0.3223 0.5439 0.028 Uiso 1 1 calc R
H15B H 0.7587 0.3325 0.6844 0.028 Uiso 1 1 calc R
C7' C 0.0422(2) 0.45335(14) 0.9189(2) 0.0216(5) Uani 1 1 d .
H7' H 0.0327 0.4503 1.0037 0.026 Uiso 1 1 calc R
C19' C 0.1551(3) -0.06877(14) 0.7399(2) 0.0234(5) Uani 1 1 d .
H19' H 0.2340 -0.0988 0.7360 0.028 Uiso 1 1 calc R
C8' C 0.0477(3) 0.52393(14) 0.8600(3) 0.0259(5) Uani 1 1 d .
H8' H 0.0418 0.5683 0.9064 0.031 Uiso 1 1 calc R
C9' C 0.0619(3) 0.52941(14) 0.7322(3) 0.0250(5) Uani 1 1 d .
H9' H 0.0649 0.5773 0.6954 0.030 Uiso 1 1 calc R
C15' C 0.2149(3) 0.1460(3) 0.5570(3) 0.0581(11) Uani 1 1 d .
H15C H 0.2659 0.1729 0.4988 0.070 Uiso 1 1 calc R
H15D H 0.2457 0.0932 0.5614 0.070 Uiso 1 1 calc R

loop_
_atom_site_aniso_label
_atom_site_aniso_U_11
_atom_site_aniso_U_22
_atom_site_aniso_U_33
_atom_site_aniso_U_23
_atom_site_aniso_U_13
_atom_site_aniso_U_12
Br1' 0.04587(16) 0.02467(12) 0.01560(11) -0.00211(10) 0.00406(10) 0.01264(12)
Br1 0.03920(14) 0.02135(11) 0.01490(11) 0.00465(10) 0.00393(9) -0.00561(11)
O1 0.0162(7) 0.0147(7) 0.0122(7) -0.0013(6) -0.0002(6) 0.0043(6)
O3' 0.0163(8) 0.0393(10) 0.0182(8) 0.0075(7) -0.0039(6) -0.0044(7)
O3 0.0222(9) 0.0259(9) 0.0255(9) 0.0003(7) -0.0037(7) -0.0114(7)
O1' 0.0140(7) 0.0196(7) 0.0130(7) 0.0015(6) 0.0010(6) 0.0008(6)
O2 0.0306(9) 0.0151(8) 0.0264(9) -0.0020(6) -0.0006(7) 0.0029(6)
C17 0.0136(10) 0.0153(10) 0.0122(10) -0.0002(8) 0.0016(8) -0.0009(8)
O2' 0.0262(9) 0.0362(10) 0.0177(8) -0.0111(7) 0.0006(7) 0.0108(7)
C11' 0.0082(9) 0.0209(11) 0.0177(11) -0.0036(9) -0.0008(8) 0.0002(8)
C10' 0.0167(11) 0.0248(12) 0.0195(11) 0.0031(9) -0.0025(9) -0.0014(9)
C18 0.0105(10) 0.0182(11) 0.0163(11) -0.0019(9) 0.0030(8) -0.0025(8)
C21 0.0186(11) 0.0245(12) 0.0190(11) 0.0024(9) 0.0023(9) -0.0094(9)
C22 0.0111(10) 0.0230(11) 0.0193(11) 0.0018(9) 0.0016(9) -0.0061(9)
C2 0.0135(10) 0.0205(11) 0.0113(10) -0.0037(8) 0.0031(8) -0.0022(8)
C20 0.0247(11) 0.0162(10) 0.0119(10) -0.0005(8) 0.0034(9) -0.0017(9)
C4 0.0243(11) 0.0144(10) 0.0152(11) -0.0029(8) 0.0038(9) 0.0032(9)
C7 0.0133(10) 0.0146(10) 0.0203(11) 0.0016(9) 0.0027(8) -0.0024(8)
C13' 0.0095(10) 0.0196(11) 0.0116(10) 0.0017(8) 0.0020(8) 0.0006(8)
C17' 0.0151(10) 0.0209(11) 0.0124(10) 0.0075(9) 0.0023(8) 0.0041(8)
C12' 0.0082(9) 0.0232(11) 0.0122(9) 0.0040(8) 0.0008(7) 0.0012(8)
C21' 0.0224(11) 0.0225(11) 0.0143(10) 0.0009(9) 0.0000(9) 0.0027(9)
C5 0.0080(9) 0.0157(10) 0.0134(10) -0.0006(8) 0.0007(8) 0.0013(8)
C22' 0.0136(10) 0.0230(11) 0.0159(10) 0.0030(9) 0.0026(8) 0.0051(9)
C20' 0.0310(12) 0.0244(12) 0.0101(10) 0.0048(9) 0.0066(9) 0.0111(10)
C14' 0.0128(10) 0.0226(11) 0.0254(12) 0.0025(10) 0.0086(9) -0.0002(9)
C16 0.0259(12) 0.0136(10) 0.0122(10) 0.0009(8) -0.0014(9) -0.0003(9)
C8 0.0168(11) 0.0211(12) 0.0175(11) 0.0052(9) 0.0035(9) -0.0014(9)
C12 0.0091(9) 0.0144(10) 0.0137(10) -0.0042(8) 0.0006(8) -0.0016(8)
C6 0.0073(9) 0.0142(10) 0.0153(10) 0.0004(8) 0.0026(8) -0.0019(8)
C6' 0.0069(9) 0.0261(12) 0.0162(11) -0.0039(9) 0.0013(8) -0.0006(8)
C11 0.0080(9) 0.0160(10) 0.0151(10) 0.0002(8) 0.0009(8) 0.0007(8)
C9 0.0165(11) 0.0310(12) 0.0159(11) 0.0015(10) 0.0008(9) 0.0004(10)
C18' 0.0133(10) 0.0313(13) 0.0225(12) 0.0117(10) 0.0039(9) 0.0072(9)
C10 0.0161(10) 0.0215(11) 0.0166(11) -0.0043(9) 0.0005(9) 0.0020(9)
C1' 0.0101(10) 0.0213(11) 0.0131(10) 0.0044(9) 0.0015(8) 0.0008(8)
C16' 0.0170(11) 0.0114(10) 0.0139(11) 0.0029(8) 0.0019(8) 0.0001(8)
C5' 0.0102(9) 0.0227(12) 0.0143(10) 0.0001(9) 0.0019(7) -0.0010(9)
C3' 0.0216(12) 0.0347(13) 0.0148(11) 0.0083(10) -0.0030(9) -0.0074(10)
C13 0.0108(10) 0.0132(10) 0.0146(10) -0.0026(8) -0.0003(8) -0.0005(8)
C2' 0.0157(11) 0.0298(13) 0.0148(11) 0.0096(9) -0.0015(9) -0.0001(9)
C19 0.0142(10) 0.0208(11) 0.0132(10) -0.0003(9) 0.0005(8) 0.0017(8)
C4' 0.0260(11) 0.0352(13) 0.0099(9) -0.0006(10) 0.0059(8) -0.0036(11)
C3 0.0211(11) 0.0154(10) 0.0144(10) -0.0040(8) 0.0051(9) -0.0030(9)
C1 0.0089(9) 0.0145(10) 0.0128(10) 0.0007(8) 0.0021(8) -0.0014(8)
C14 0.0140(10) 0.0202(11) 0.0150(10) 0.0007(8) 0.0025(8) 0.0056(8)
C15 0.0221(11) 0.0208(11) 0.0265(12) 0.0007(9) 0.0006(10) 0.0073(9)
C7' 0.0152(11) 0.0283(13) 0.0215(11) -0.0073(10) 0.0032(9) -0.0013(9)
C19' 0.0235(12) 0.0278(12) 0.0204(12) 0.0086(10) 0.0084(9) 0.0148(10)
C8' 0.0176(11) 0.0231(12) 0.0360(14) -0.0096(11) 0.0004(10) 0.0010(10)
C9' 0.0196(12) 0.0195(12) 0.0337(14) 0.0015(10) -0.0032(10) 0.0013(10)
C15' 0.0253(15) 0.120(3) 0.0301(16) -0.0193(19) 0.0071(13) 0.0222(18)

loop_
_atom_type_symbol
_atom_type_description
_atom_type_scat_dispersion_real
_atom_type_scat_dispersion_imag
_atom_type_scat_source
C C 0.0181 0.0091 'International Tables Vol C Tables 4.2.6.8 and 6.1.1.4'
H H 0.0000 0.0000 'International Tables Vol C Tables 4.2.6.8 and 6.1.1.4'
O O 0.0492 0.0322 'International Tables Vol C Tables 4.2.6.8 and 6.1.1.4'
Br Br -0.6763 1.2805 'International Tables Vol C Tables 4.2.6.8 and 6.1.1.4'

loop_
_geom_angle_atom_site_label_1
_geom_angle_atom_site_label_2
_geom_angle_atom_site_label_3
_geom_angle
C11 O1 C12 105.78(16)
C11' O1' C12' 106.35(17)
C16 O2 C15 112.37(17)
C18 C17 C22 117.7(2)
C18 C17 C1 122.76(19)
C22 C17 C1 119.49(19)
C16' O2' C15' 111.10(19)
O1' C11' C10' 126.0(2)
O1' C11' C6' 109.9(2)
C10' C11' C6' 124.0(2)
C11' C10' C9' 116.4(2)
C19 C18 C17 121.5(2)
C20 C21 C22 119.0(2)
C21 C22 C17 121.6(2)
C3 C2 C1 123.6(2)
C21 C20 C19 121.3(2)
C21 C20 Br1 119.21(17)
C19 C20 Br1 119.45(17)
C3 C4 C5 112.87(19)
C8 C7 C6 118.2(2)
C12' C13' C16' 108.98(17)
C12' C13' C14' 111.55(18)
C16' C13' C14' 102.97(18)
C12' C13' C1' 109.63(17)
C16' C13' C1' 107.87(17)
C14' C13' C1' 115.44(18)
C22' C17' C18' 118.4(2)
C22' C17' C1' 119.09(19)
C18' C17' C1' 122.5(2)
C5' C12' O1' 111.8(2)
C5' C12' C13' 134.7(2)
O1' C12' C13' 113.44(17)
C22' C21' C20' 118.5(2)
C12 C5 C6 105.73(18)
C12 C5 C4 128.7(2)
C6 C5 C4 125.55(19)
C17' C22' C21' 121.7(2)
C19' C20' C21' 121.2(2)
C19' C20' Br1' 119.26(17)
C21' C20' Br1' 119.57(19)
C15' C14' C13' 104.7(2)
O3 C16 O2 122.6(2)
O3 C16 C13 126.8(2)
O2 C16 C13 110.61(19)
C7 C8 C9 121.2(2)
C5 C12 O1 112.03(18)
C5 C12 C13 134.8(2)
O1 C12 C13 113.08(17)
C11 C6 C7 119.0(2)
C11 C6 C5 106.25(18)
C7 C6 C5 134.7(2)
C7' C6' C11' 118.6(2)
C7' C6' C5' 135.0(2)
C11' C6' C5' 106.32(19)
O1 C11 C10 125.9(2)
O1 C11 C6 110.19(18)
C10 C11 C6 123.9(2)
C10 C9 C8 121.5(2)
C19' C18' C17' 120.7(2)
C9 C10 C11 116.1(2)
C2' C1' C17' 112.92(19)
C2' C1' C13' 111.02(18)
C17' C1' C13' 112.78(18)
O3' C16' O2' 122.3(2)
O3' C16' C13' 126.7(2)
O2' C16' C13' 110.91(19)
C12' C5' C6' 105.66(19)
C12' C5' C4' 127.7(2)
C6' C5' C4' 126.5(2)
C2' C3' C4' 124.0(2)
C12 C13 C16 108.92(17)
C12 C13 C14 112.12(18)
C16 C13 C14 103.25(17)
C12 C13 C1 109.68(17)
C16 C13 C1 108.17(17)
C14 C13 C1 114.35(17)
C3' C2' C1' 122.9(2)
C20 C19 C18 118.9(2)
C3' C4' C5' 113.03(19)
C2 C3 C4 124.3(2)
C2 C1 C17 112.61(18)
C2 C1 C13 110.94(17)
C17 C1 C13 112.84(17)
C15 C14 C13 104.60(18)
O2 C15 C14 106.18(18)
C8' C7' C6' 118.4(2)
C20' C19' C18' 119.5(2)
C7' C8' C9' 121.4(2)
C10' C9' C8' 121.2(2)
O2' C15' C14' 109.0(2)

loop_
_geom_bond_atom_site_label_1
_geom_bond_atom_site_label_2
_geom_bond_distance
Br1' C20' 1.895(3)
Br1 C20 1.899(2)
O1 C11 1.374(3)
O1 C12 1.392(3)
O3' C16' 1.193(3)
O3 C16 1.195(3)
O1' C11' 1.366(3)
O1' C12' 1.388(3)
O2 C16 1.341(3)
O2 C15 1.450(3)
C17 C18 1.394(3)
C17 C22 1.396(3)
C17 C1 1.514(3)
O2' C16' 1.330(3)
O2' C15' 1.443(4)
C11' C10' 1.385(3)
C11' C6' 1.400(3)
C10' C9' 1.388(4)
C18 C19 1.390(3)
C21 C20 1.378(3)
C21 C22 1.389(3)
C2 C3 1.327(3)
C2 C1 1.514(3)
C20 C19 1.385(3)
C4 C3 1.500(3)
C4 C5 1.515(3)
C7 C8 1.388(3)
C7 C6 1.397(3)
C13' C12' 1.493(3)
C13' C16' 1.540(3)
C13' C14' 1.548(3)
C13' C1' 1.565(3)
C17' C22' 1.389(3)
C17' C18' 1.400(3)
C17' C1' 1.524(3)
C12' C5' 1.358(3)
C21' C22' 1.393(3)
C21' C20' 1.395(3)
C5 C12 1.349(3)
C5 C6 1.451(3)
C20' C19' 1.377(4)
C14' C15' 1.483(4)
C16 C13 1.537(3)
C8 C9 1.404(4)
C12 C13 1.494(3)
C6 C11 1.389(3)
C6' C7' 1.398(3)
C6' C5' 1.444(3)
C11 C10 1.389(3)
C9 C10 1.381(3)
C18' C19' 1.397(4)
C1' C2' 1.514(3)
C5' C4' 1.514(3)
C3' C2' 1.324(4)
C3' C4' 1.497(4)
C13 C14 1.544(3)
C13 C1 1.570(3)
C14 C15 1.534(3)
C7' C8' 1.393(4)
C8' C9' 1.401(4)
